data_1566922
loop_
_publ_author_name
'Fang, Shuai'
'Wang, Mengbin'
'Wu, Yating'
'Guo, Qing-Hui'
'Li, Errui'
'Li, Hao'
'Huang, Feihe'

_publ_section_title
;
 Cagearenes: synthesis, characterization, and application for programmed
 vapor release
;
_journal_name_full 'Chemical Science'
_journal_paper_doi 10.1039/D2SC01782B
_journal_year 2022
_chemical_formula_moiety '3(C H Cl3), C105 H96 O12'
_chemical_formula_sum 'C108 H99 Cl9 O12'
_chemical_formula_weight 1907.92
_space_group_crystal_system triclinic
_space_group_IT_number 2
_space_group_name_Hall '-P 1'
_space_group_name_H-M_alt 'P -1'
_atom_sites_solution_hydrogens geom
_atom_sites_solution_primary dual
_audit_creation_date 2021-04-07
_audit_creation_method
;
Olex2 1.2
(compiled 2018.05.29 svn.r3508 for OlexSys, GUI svn.r5506)
;
_audit_update_record
;
2021-10-18 deposited with the CCDC.	2022-05-04 downloaded from the CCDC.
;
_cell_angle_alpha 69.100(2)
_cell_angle_beta 74.702(2)
_cell_angle_gamma 88.173(2)
_cell_formula_units_Z 2
_cell_length_a 14.9569(4)
_cell_length_b 17.9039(5)
_cell_length_c 22.5745(6)
_cell_measurement_reflns_used 9976
_cell_measurement_temperature 173(2)
_cell_measurement_theta_max 54.837
_cell_measurement_theta_min 2.826
_cell_volume 5434.3(3)
_computing_cell_refinement 'SAINT v8.37A (Bruker, 2015)'
_computing_data_reduction 'SAINT v8.37A (Bruker, 2015)'
_computing_molecular_graphics 'Olex2 (Dolomanov et al., 2009)'
_computing_publication_material 'Olex2 (Dolomanov et al., 2009)'
_computing_structure_refinement 'ShelXL (Sheldrick, 2015)'
_computing_structure_solution 'ShelXT (Sheldrick, 2015)'
_diffrn_ambient_temperature 172.99
_diffrn_measured_fraction_theta_full 0.991
_diffrn_measured_fraction_theta_max 0.990
_diffrn_measurement_device_type 'Bruker APEX-II CCD'
_diffrn_measurement_method '\f and \w scans'
_diffrn_radiation_type GaK\a
_diffrn_radiation_wavelength 1.34139
_diffrn_reflns_av_R_equivalents 0.0716
_diffrn_reflns_av_unetI/netI 0.0753
_diffrn_reflns_Laue_measured_fraction_full 0.991
_diffrn_reflns_Laue_measured_fraction_max 0.990
_diffrn_reflns_limit_h_max 18
_diffrn_reflns_limit_h_min -18
_diffrn_reflns_limit_k_max 21
_diffrn_reflns_limit_k_min -21
_diffrn_reflns_limit_l_max 26
_diffrn_reflns_limit_l_min -27
_diffrn_reflns_number 64089
_diffrn_reflns_point_group_measured_fraction_full 0.991
_diffrn_reflns_point_group_measured_fraction_max 0.990
_diffrn_reflns_theta_full 53.594
_diffrn_reflns_theta_max 54.987
_diffrn_reflns_theta_min 3.316
_diffrn_standards_number 0
_exptl_absorpt_coefficient_mu 1.696
_exptl_absorpt_correction_T_max 0.7508
_exptl_absorpt_correction_T_min 0.5087
_exptl_absorpt_correction_type multi-scan
_exptl_absorpt_process_details
'SADABS-2016/2 (Bruker,2016/2) was used for absorption correction. wR2(int) was 0.1464 before and 0.0849 after correction. The Ratio of minimum to maximum transmission is 0.6775. The \l/2 correction factor is Not present.'
_exptl_crystal_colour colourless
_exptl_crystal_colour_primary colourless
_exptl_crystal_density_diffrn 1.166
_exptl_crystal_description block
_exptl_crystal_F_000 1992
_exptl_crystal_size_max 0.07
_exptl_crystal_size_mid 0.06
_exptl_crystal_size_min 0.05
_refine_diff_density_max 1.196
_refine_diff_density_min -0.843
_refine_diff_density_rms 0.079
_refine_ls_extinction_method none
_refine_ls_goodness_of_fit_ref 0.947
_refine_ls_hydrogen_treatment constr
_refine_ls_matrix_type full
_refine_ls_number_parameters 1174
_refine_ls_number_reflns 20496
_refine_ls_number_restraints 63
_refine_ls_restrained_S_all 0.969
_refine_ls_R_factor_all 0.1389
_refine_ls_R_factor_gt 0.1124
_refine_ls_shift/su_max 0.006
_refine_ls_shift/su_mean 0.000
_refine_ls_structure_factor_coef Fsqd
_refine_ls_weighting_details 'w=1/[\s^2^(Fo^2^)+(0.0500P)^2^+20.0000P] where P=(Fo^2^+2Fc^2^)/3'
_refine_ls_weighting_scheme calc
_refine_ls_wR_factor_gt 0.2558
_refine_ls_wR_factor_ref 0.2719
_reflns_Friedel_coverage 0.000
_reflns_number_gt 14000
_reflns_number_total 20496
_reflns_threshold_expression 'I > 2\s(I)'
_cod_data_source_file d2sc01782b2.cif
_cod_data_source_block 210407fs_0m
_cod_database_code 1566922
_shelx_shelxl_version_number 2016/6
_shelx_space_group_comment
;
The symmetry employed for this shelxl refinement is uniquely defined
by the following loop, which should always be used as a source of
symmetry information in preference to the above space-group names.
They are only intended as comments.
;
_shelx_estimated_absorpt_t_max 0.920
_shelx_estimated_absorpt_t_min 0.890
_olex2_refinement_description
;
1. Fixed Uiso
 At 1.2 times of:
  All C(H) groups, All C(H,H) groups
 At 1.5 times of:
  All C(H,H,H) groups
2. Restrained distances
 Cl4-C2 = Cl5-C2 = Cl6-C2 = Cl9-C3 = Cl7-C3 = Cl8-C3 = Cl2-C1 = Cl1-C1 = Cl3-C1
 1.8 with sigma of 0.02
3. Uiso/Uaniso restraints and constraints
C1 \\sim Cl3 \\sim Cl1 \\sim Cl2: within 2A with sigma of 0.01 and sigma for
terminal atoms of 0.02
C3 \\sim Cl8 \\sim Cl9 \\sim Cl7: within 2A with sigma of 0.01 and sigma for
terminal atoms of 0.02
C2 \\sim Cl6 \\sim Cl5 \\sim Cl4: within 2A with sigma of 0.01 and sigma for
terminal atoms of 0.02
4.a Ternary CH refined with riding coordinates:
 C1(H1), C2(H2), C3(H3)
4.b Secondary CH2 refined with riding coordinates:
 C11(H11A,H11B), C25(H25A,H25B), C34(H34A,H34B), C43(H43A,H43B), C57(H57A,
 H57B), C66(H66A,H66B), C75(H75A,H75B), C93(H93A,H93B), C102(H10D,H10E)
4.c Aromatic/amide H refined with riding coordinates:
 C6(H6), C10(H10), C13(H13), C14(H14), C16(H16), C17(H17), C19(H19), C22(H22),
 C23(H23), C29(H29), C33(H33), C38(H38), C42(H42), C45(H45), C46(H46), C48(H48),
  C49(H49), C51(H51), C54(H54), C55(H55), C61(H61), C65(H65), C70(H70),
 C74(H74), C77(H77), C78(H78), C80(H80), C81(H81), C83(H83), C84(H84), C85(H85),
  C86(H86), C87(H87), C90(H90), C91(H91), C97(H97), C101(H101), C103(H103),
 C104(H104), C105(H105), C106(H106), C107(H107)
4.d Idealised Me refined as rotating group:
 C8(H8A,H8B,H8C), C28(H28A,H28B,H28C), C32(H32A,H32B,H32C), C37(H37A,H37B,
 H37C), C41(H41A,H41B,H41C), C60(H60A,H60B,H60C), C64(H64A,H64B,H64C), C69(H69A,
 H69B,H69C), C73(H73A,H73B,H73C), C96(H96A,H96B,H96C), C100(H10A,H10B,H10C),
 C108(H10F,H10G,H10H)
;
_olex2_submission_special_instructions 'No special instructions were received'

loop_
_space_group_symop_operation_xyz
'x, y, z'
'-x, -y, -z'

loop_
_atom_site_label
_atom_site_type_symbol
_atom_site_fract_x
_atom_site_fract_y
_atom_site_fract_z
_atom_site_U_iso_or_equiv
_atom_site_adp_type
_atom_site_occupancy
_atom_site_site_symmetry_order
_atom_site_calc_flag
_atom_site_refinement_flags_posn
_atom_site_refinement_flags_adp
_atom_site_refinement_flags_occupancy
_atom_site_disorder_assembly
_atom_site_disorder_group
Cl1 Cl 0.4966(6) 0.9692(4) 0.7819(4) 0.423(5) Uani 1 1 d D U . . .
Cl2 Cl 0.6688(10) 0.9614(7) 0.8296(5) 0.507(6) Uani 1 1 d D U . . .
Cl3 Cl 0.5238(13) 1.0109(7) 0.9048(7) 0.644(9) Uani 1 1 d D U . . .
C1 C 0.5393(16) 0.9489(19) 0.8537(12) 0.485(9) Uani 1 1 d D U . . .
H1 H 0.519847 0.892000 0.883472 0.582 Uiso 1 1 calc R . . . .
Cl4 Cl 1.2024(7) 0.1829(5) 0.8401(4) 0.377(4) Uani 1 1 d D U . . .
Cl5 Cl 1.1011(7) 0.2722(6) 0.9084(4) 0.428(5) Uani 1 1 d D U . . .
Cl6 Cl 1.0186(7) 0.1664(6) 0.8669(5) 0.453(5) Uani 1 1 d D U . . .
C2 C 1.1012(14) 0.2464(12) 0.8434(10) 0.366(7) Uani 1 1 d D U . . .
H2 H 1.101940 0.291848 0.801575 0.440 Uiso 1 1 calc R . . . .
Cl7 Cl 0.5921(5) 0.7344(5) 0.7070(4) 0.385(4) Uani 1 1 d D U . . .
Cl8 Cl 0.6908(8) 0.7094(6) 0.5982(7) 0.517(6) Uani 1 1 d D U . . .
Cl9 Cl 0.7036(6) 0.5915(5) 0.7267(6) 0.459(5) Uani 1 1 d D U . . .
C3 C 0.6245(16) 0.6514(12) 0.6828(10) 0.440(8) Uani 1 1 d D U . . .
H3 H 0.569886 0.618729 0.684910 0.528 Uiso 1 1 calc R . . . .
O1 O 0.9446(2) 0.49013(18) 0.23085(14) 0.0490(7) Uani 1 1 d . . . . .
O2 O 0.8317(2) 0.71867(18) 0.34110(17) 0.0543(8) Uani 1 1 d . . . . .
O3 O 0.6486(4) 0.1437(3) 0.9482(3) 0.1195(19) Uani 1 1 d . . . . .
O4 O 0.4548(3) 0.2935(3) 1.1128(2) 0.0768(11) Uani 1 1 d . . . . .
O5 O 0.8266(3) 0.2615(2) 1.09071(18) 0.0699(10) Uani 1 1 d . . . . .
O6 O 0.6503(3) 0.5422(2) 1.05771(17) 0.0668(9) Uani 1 1 d . . . . .
O7 O 0.6285(3) 1.1165(2) 0.48737(18) 0.0702(10) Uani 1 1 d . . . . .
O8 O 0.4369(2) 1.18790(19) 0.70298(16) 0.0571(8) Uani 1 1 d . . . . .
O9 O 0.2771(3) 1.1130(2) 0.53663(17) 0.0723(10) Uani 1 1 d . . . . .
O10 O 0.1762(3) 0.9185(2) 0.79930(16) 0.0671(9) Uani 1 1 d . . . . .
O11 O 1.1434(2) 0.49075(18) 0.47663(16) 0.0570(8) Uani 1 1 d . . . . .
O12 O 1.1910(3) 0.7024(3) 0.22251(18) 0.0893(13) Uani 1 1 d . . . . .
C4 C 0.9129(3) 0.5439(2) 0.26161(19) 0.0417(9) Uani 1 1 d . . . . .
C5 C 0.9798(3) 0.5824(3) 0.2748(2) 0.0461(10) Uani 1 1 d . . . . .
C6 C 0.9528(3) 0.6404(3) 0.3016(2) 0.0475(10) Uani 1 1 d . . . . .
H6 H 0.998098 0.668249 0.310015 0.057 Uiso 1 1 calc R . . . .
C7 C 0.8610(3) 0.6589(2) 0.3164(2) 0.0425(9) Uani 1 1 d . . . . .
C8 C 0.9011(4) 0.7696(3) 0.3432(3) 0.0698(15) Uani 1 1 d . . . . .
H8A H 0.945119 0.792348 0.299491 0.105 Uiso 1 1 calc GR . . . .
H8B H 0.934232 0.738463 0.375134 0.105 Uiso 1 1 calc GR . . . .
H8C H 0.871692 0.812994 0.356389 0.105 Uiso 1 1 calc GR . . . .
C9 C 0.7930(3) 0.6165(2) 0.30811(18) 0.0383(8) Uani 1 1 d . . . . .
C10 C 0.8210(3) 0.5591(2) 0.27951(18) 0.0387(9) Uani 1 1 d . . . . .
H10 H 0.775577 0.529963 0.272284 0.046 Uiso 1 1 calc R . . . .
C11 C 0.6919(3) 0.6336(3) 0.32629(19) 0.0419(9) Uani 1 1 d . . . . .
H11A H 0.657085 0.604044 0.308855 0.050 Uiso 1 1 calc R . . . .
H11B H 0.686748 0.691479 0.303494 0.050 Uiso 1 1 calc R . . . .
C12 C 0.6444(3) 0.6124(2) 0.39911(18) 0.0358(8) Uani 1 1 d . . . . .
C13 C 0.6876(3) 0.5798(2) 0.44886(19) 0.0413(9) Uani 1 1 d . . . . .
H13 H 0.750108 0.565946 0.438186 0.050 Uiso 1 1 calc R . . . .
C14 C 0.6416(3) 0.5668(2) 0.5140(2) 0.0417(9) Uani 1 1 d . . . . .
H14 H 0.673390 0.545537 0.547128 0.050 Uiso 1 1 calc R . . . .
C15 C 0.5494(3) 0.5848(2) 0.53130(18) 0.0370(8) Uani 1 1 d . . . . .
C16 C 0.5047(3) 0.6152(2) 0.48154(19) 0.0393(9) Uani 1 1 d . . . . .
H16 H 0.441492 0.627180 0.492124 0.047 Uiso 1 1 calc R . . . .
C17 C 0.5521(3) 0.6280(2) 0.41674(19) 0.0381(8) Uani 1 1 d . . . . .
H17 H 0.520197 0.648059 0.383556 0.046 Uiso 1 1 calc R . . . .
C18 C 0.4998(3) 0.5744(2) 0.59977(19) 0.0387(8) Uani 1 1 d . . . . .
C19 C 0.5095(3) 0.5078(2) 0.65364(19) 0.0397(9) Uani 1 1 d . . . . .
H19 H 0.551728 0.469236 0.646291 0.048 Uiso 1 1 calc R . . . .
C20 C 0.4584(3) 0.4972(2) 0.71789(18) 0.0376(8) Uani 1 1 d . . . . .
C21 C 0.4641(3) 0.4224(2) 0.7734(2) 0.0429(9) Uani 1 1 d . . . . .
C22 C 0.3848(3) 0.3819(3) 0.8207(2) 0.0482(10) Uani 1 1 d . . . . .
H22 H 0.326351 0.403628 0.819142 0.058 Uiso 1 1 calc R . . . .
C23 C 0.3891(4) 0.3099(3) 0.8704(2) 0.0556(12) Uani 1 1 d . . . . .
H23 H 0.333528 0.282759 0.902046 0.067 Uiso 1 1 calc R . . . .
C24 C 0.4733(4) 0.2771(3) 0.8746(2) 0.0579(13) Uani 1 1 d . . . . .
C25 C 0.4773(5) 0.1981(3) 0.9295(3) 0.0774(18) Uani 1 1 d . . . . .
H25A H 0.413837 0.171911 0.950966 0.093 Uiso 1 1 calc R . . . .
H25B H 0.515874 0.162191 0.910263 0.093 Uiso 1 1 calc R . . . .
C26 C 0.5175(4) 0.2096(3) 0.9813(2) 0.0589(13) Uani 1 1 d . . . . .
C27 C 0.6030(5) 0.1839(3) 0.9877(3) 0.0748(16) Uani 1 1 d . . . . .
C28 C 0.7195(11) 0.0924(9) 0.9686(6) 0.241(9) Uani 1 1 d . . . . .
H28A H 0.741550 0.063674 0.938327 0.362 Uiso 1 1 calc GR . . . .
H28B H 0.693700 0.053726 1.013281 0.362 Uiso 1 1 calc GR . . . .
H28C H 0.771433 0.124948 0.967916 0.362 Uiso 1 1 calc GR . . . .
C29 C 0.6390(4) 0.1965(3) 1.0348(3) 0.0699(14) Uani 1 1 d . . . . .
H29 H 0.698659 0.178995 1.038400 0.084 Uiso 1 1 calc R . . . .
C30 C 0.5909(3) 0.2334(3) 1.0759(2) 0.0517(11) Uani 1 1 d . . . . .
C31 C 0.5025(3) 0.2568(3) 1.0704(2) 0.0553(11) Uani 1 1 d . . . . .
C32 C 0.3593(4) 0.3065(6) 1.1155(4) 0.115(3) Uani 1 1 d . . . . .
H32A H 0.354473 0.343481 1.072581 0.172 Uiso 1 1 calc GR . . . .
H32B H 0.332827 0.329580 1.149203 0.172 Uiso 1 1 calc GR . . . .
H32C H 0.325222 0.255324 1.126687 0.172 Uiso 1 1 calc GR . . . .
C33 C 0.4668(4) 0.2436(3) 1.0238(2) 0.0587(12) Uani 1 1 d . . . . .
H33 H 0.405957 0.258574 1.021368 0.070 Uiso 1 1 calc R . . . .
C34 C 0.6322(4) 0.2474(3) 1.1254(2) 0.0562(12) Uani 1 1 d . . . . .
H34A H 0.673243 0.203971 1.139554 0.067 Uiso 1 1 calc R . . . .
H34B H 0.581460 0.244705 1.164612 0.067 Uiso 1 1 calc R . . . .
C35 C 0.6877(3) 0.3276(3) 1.0989(2) 0.0510(11) Uani 1 1 d . . . . .
C36 C 0.7837(4) 0.3332(3) 1.0840(2) 0.0548(11) Uani 1 1 d . . . . .
C37 C 0.9234(4) 0.2652(4) 1.0897(4) 0.094(2) Uani 1 1 d . . . . .
H37A H 0.959255 0.302374 1.046680 0.141 Uiso 1 1 calc GR . . . .
H37B H 0.946775 0.211762 1.097492 0.141 Uiso 1 1 calc GR . . . .
H37C H 0.929779 0.284056 1.124260 0.141 Uiso 1 1 calc GR . . . .
C38 C 0.8328(4) 0.4068(3) 1.0638(2) 0.0573(12) Uani 1 1 d . . . . .
H38 H 0.898576 0.409076 1.055246 0.069 Uiso 1 1 calc R . . . .
C39 C 0.7866(4) 0.4770(3) 1.0559(2) 0.0555(12) Uani 1 1 d . . . . .
C40 C 0.6916(4) 0.4712(3) 1.0681(2) 0.0527(11) Uani 1 1 d . . . . .
C41 C 0.5512(4) 0.5389(3) 1.0746(3) 0.0774(16) Uani 1 1 d . . . . .
H41A H 0.529093 0.517119 1.046454 0.116 Uiso 1 1 calc GR . . . .
H41B H 0.530252 0.592929 1.068112 0.116 Uiso 1 1 calc GR . . . .
H41C H 0.526254 0.504251 1.120832 0.116 Uiso 1 1 calc GR . . . .
C42 C 0.6422(3) 0.3976(3) 1.0912(2) 0.0514(11) Uani 1 1 d . . . . .
H42 H 0.576249 0.395115 1.101850 0.062 Uiso 1 1 calc R . . . .
C43 C 0.8406(4) 0.5565(3) 1.0304(2) 0.0606(13) Uani 1 1 d . . . . .
H43A H 0.901557 0.548015 1.040294 0.073 Uiso 1 1 calc R . . . .
H43B H 0.806692 0.590664 1.053784 0.073 Uiso 1 1 calc R . . . .
C44 C 0.8564(3) 0.6003(3) 0.9566(2) 0.0492(10) Uani 1 1 d . . . . .
C45 C 0.8577(3) 0.6835(3) 0.9299(2) 0.0520(11) Uani 1 1 d . . . . .
H45 H 0.846492 0.713130 0.958325 0.062 Uiso 1 1 calc R . . . .
C46 C 0.8750(3) 0.7237(3) 0.8626(2) 0.0488(10) Uani 1 1 d . . . . .
H46 H 0.876980 0.780540 0.845488 0.059 Uiso 1 1 calc R . . . .
C47 C 0.8895(3) 0.6820(2) 0.81948(19) 0.0398(9) Uani 1 1 d . . . . .
C48 C 0.8872(4) 0.5988(3) 0.8467(2) 0.0536(11) Uani 1 1 d . . . . .
H48 H 0.896709 0.568635 0.818626 0.064 Uiso 1 1 calc R . . . .
C49 C 0.8712(4) 0.5591(3) 0.9141(2) 0.0590(12) Uani 1 1 d . . . . .
H49 H 0.870376 0.502309 0.931356 0.071 Uiso 1 1 calc R . . . .
C50 C 0.9050(3) 0.7248(2) 0.74738(19) 0.0385(8) Uani 1 1 d . . . . .
C51 C 0.8676(3) 0.7982(2) 0.72315(19) 0.0411(9) Uani 1 1 d . . . . .
H51 H 0.830008 0.820055 0.753151 0.049 Uiso 1 1 calc R . . . .
C52 C 0.8845(3) 0.8400(2) 0.65583(19) 0.0380(8) Uani 1 1 d . . . . .
C53 C 0.8450(3) 0.9187(2) 0.63114(19) 0.0389(8) Uani 1 1 d . . . . .
C54 C 0.8976(3) 0.9825(2) 0.5783(2) 0.0443(9) Uani 1 1 d . . . . .
H54 H 0.960127 0.975907 0.558201 0.053 Uiso 1 1 calc R . . . .
C55 C 0.8601(3) 1.0559(2) 0.5543(2) 0.0493(10) Uani 1 1 d . . . . .
H55 H 0.896628 1.098156 0.517350 0.059 Uiso 1 1 calc R . . . .
C56 C 0.7699(3) 1.0675(2) 0.5839(2) 0.0449(10) Uani 1 1 d . . . . .
C57 C 0.7336(3) 1.1495(2) 0.5600(3) 0.0572(12) Uani 1 1 d . . . . .
H57A H 0.759098 1.184246 0.578120 0.069 Uiso 1 1 calc R . . . .
H57B H 0.757619 1.172824 0.511400 0.069 Uiso 1 1 calc R . . . .
C58 C 0.6292(3) 1.1516(2) 0.5778(2) 0.0486(10) Uani 1 1 d . . . . .
C59 C 0.5783(3) 1.1372(2) 0.5388(2) 0.0517(11) Uani 1 1 d . . . . .
C60 C 0.5809(4) 1.1105(4) 0.4423(3) 0.0772(16) Uani 1 1 d . . . . .
H60A H 0.624782 1.098912 0.406481 0.116 Uiso 1 1 calc GR . . . .
H60B H 0.553536 1.161294 0.424208 0.116 Uiso 1 1 calc GR . . . .
H60C H 0.531617 1.067284 0.465245 0.116 Uiso 1 1 calc GR . . . .
C61 C 0.4824(3) 1.1432(2) 0.5540(2) 0.0496(10) Uani 1 1 d . . . . .
H61 H 0.448593 1.134891 0.526447 0.059 Uiso 1 1 calc R . . . .
C62 C 0.4356(3) 1.1610(2) 0.6083(2) 0.0442(9) Uani 1 1 d . . . . .
C63 C 0.4861(3) 1.1725(2) 0.6486(2) 0.0454(10) Uani 1 1 d . . . . .
C64 C 0.4872(4) 1.2116(4) 0.7393(3) 0.0727(15) Uani 1 1 d . . . . .
H64A H 0.525673 1.261001 0.710581 0.109 Uiso 1 1 calc GR . . . .
H64B H 0.527177 1.169130 0.755861 0.109 Uiso 1 1 calc GR . . . .
H64C H 0.443664 1.220889 0.776398 0.109 Uiso 1 1 calc GR . . . .
C65 C 0.5816(3) 1.1683(2) 0.6323(2) 0.0492(10) Uani 1 1 d . . . . .
H65 H 0.615427 1.177343 0.659612 0.059 Uiso 1 1 calc R . . . .
C66 C 0.3313(3) 1.1697(2) 0.6225(2) 0.0490(10) Uani 1 1 d . . . . .
H66A H 0.312010 1.193879 0.656708 0.059 Uiso 1 1 calc R . . . .
H66B H 0.316953 1.206570 0.582034 0.059 Uiso 1 1 calc R . . . .
C67 C 0.2763(3) 1.0905(2) 0.6456(2) 0.0422(9) Uani 1 1 d . . . . .
C68 C 0.2504(3) 1.0627(3) 0.6019(2) 0.0491(10) Uani 1 1 d . . . . .
C69 C 0.2498(8) 1.0885(5) 0.4910(3) 0.136(4) Uani 1 1 d . . . . .
H69A H 0.272111 1.129331 0.446869 0.204 Uiso 1 1 calc GR . . . .
H69B H 0.181904 1.081300 0.503042 0.204 Uiso 1 1 calc GR . . . .
H69C H 0.276469 1.037620 0.491406 0.204 Uiso 1 1 calc GR . . . .
C70 C 0.2002(3) 0.9898(3) 0.6244(2) 0.0497(10) Uani 1 1 d . . . . .
H70 H 0.181932 0.972536 0.593820 0.060 Uiso 1 1 calc R . . . .
C71 C 0.1760(3) 0.9418(2) 0.6901(2) 0.0438(9) Uani 1 1 d . . . . .
C72 C 0.2017(3) 0.9688(3) 0.7346(2) 0.0488(10) Uani 1 1 d . . . . .
C73 C 0.1966(5) 0.9455(4) 0.8460(3) 0.0850(18) Uani 1 1 d . . . . .
H73A H 0.263847 0.957096 0.835078 0.127 Uiso 1 1 calc GR . . . .
H73B H 0.175513 0.903932 0.889939 0.127 Uiso 1 1 calc GR . . . .
H73C H 0.164752 0.994315 0.845509 0.127 Uiso 1 1 calc GR . . . .
C74 C 0.2510(3) 1.0427(3) 0.7117(2) 0.0476(10) Uani 1 1 d . . . . .
H74 H 0.267776 1.060896 0.742287 0.057 Uiso 1 1 calc R . . . .
C75 C 0.1254(3) 0.8601(3) 0.7122(2) 0.0486(10) Uani 1 1 d . . . . .
H75A H 0.089907 0.843996 0.759077 0.058 Uiso 1 1 calc R . . . .
H75B H 0.080671 0.863612 0.686035 0.058 Uiso 1 1 calc R . . . .
C76 C 0.1927(3) 0.7970(2) 0.7039(2) 0.0419(9) Uani 1 1 d . . . . .
C77 C 0.2078(3) 0.7756(2) 0.6494(2) 0.0444(9) Uani 1 1 d . . . . .
H77 H 0.174176 0.799192 0.617784 0.053 Uiso 1 1 calc R . . . .
C78 C 0.2715(3) 0.7200(2) 0.6401(2) 0.0434(9) Uani 1 1 d . . . . .
H78 H 0.281606 0.707000 0.601652 0.052 Uiso 1 1 calc R . . . .
C79 C 0.3207(3) 0.6831(2) 0.68584(19) 0.0375(8) Uani 1 1 d . . . . .
C80 C 0.3054(3) 0.7049(3) 0.7409(2) 0.0456(10) Uani 1 1 d . . . . .
H80 H 0.338119 0.680935 0.773017 0.055 Uiso 1 1 calc R . . . .
C81 C 0.2428(3) 0.7612(3) 0.7490(2) 0.0483(10) Uani 1 1 d . . . . .
H81 H 0.233906 0.775809 0.786575 0.058 Uiso 1 1 calc R . . . .
C82 C 0.3865(3) 0.6221(2) 0.67576(19) 0.0389(8) Uani 1 1 d . . . . .
C83 C 0.4379(3) 0.6304(2) 0.61234(19) 0.0401(9) Uani 1 1 d . . . . .
H83 H 0.430535 0.675691 0.576336 0.048 Uiso 1 1 calc R . . . .
C84 C 0.3976(3) 0.5548(2) 0.72835(19) 0.0397(9) Uani 1 1 d . . . . .
H84 H 0.363165 0.548283 0.771965 0.048 Uiso 1 1 calc R . . . .
C85 C 0.7178(3) 1.0045(2) 0.6368(2) 0.0489(10) Uani 1 1 d . . . . .
H85 H 0.655754 1.011662 0.657473 0.059 Uiso 1 1 calc R . . . .
C86 C 0.7544(3) 0.9313(2) 0.6602(2) 0.0458(10) Uani 1 1 d . . . . .
H86 H 0.717181 0.888934 0.696720 0.055 Uiso 1 1 calc R . . . .
C87 C 0.9386(3) 0.8073(2) 0.61227(19) 0.0377(8) Uani 1 1 d . . . . .
H87 H 0.950469 0.836090 0.566269 0.045 Uiso 1 1 calc R . . . .
C88 C 0.9762(3) 0.7332(2) 0.63421(19) 0.0382(8) Uani 1 1 d . . . . .
C89 C 1.0365(3) 0.7004(2) 0.58674(19) 0.0372(8) Uani 1 1 d . . . . .
C90 C 1.0359(3) 0.7277(2) 0.52041(19) 0.0388(8) Uani 1 1 d . . . . .
H90 H 0.991292 0.763787 0.506242 0.047 Uiso 1 1 calc R . . . .
C91 C 1.0989(3) 0.7034(2) 0.47548(19) 0.0387(8) Uani 1 1 d . . . . .
H91 H 1.096525 0.722601 0.430916 0.046 Uiso 1 1 calc R . . . .
C92 C 1.1661(3) 0.6509(2) 0.4940(2) 0.0381(8) Uani 1 1 d . . . . .
C93 C 1.2430(3) 0.6312(2) 0.4434(2) 0.0401(9) Uani 1 1 d . . . . .
H93A H 1.289843 0.677281 0.420480 0.048 Uiso 1 1 calc R . . . .
H93B H 1.274150 0.584570 0.466624 0.048 Uiso 1 1 calc R . . . .
C94 C 1.2085(3) 0.6125(2) 0.39321(19) 0.0388(8) Uani 1 1 d . . . . .
C95 C 1.1567(3) 0.5405(2) 0.4119(2) 0.0442(9) Uani 1 1 d . . . . .
C96 C 1.0873(5) 0.4184(3) 0.5000(3) 0.0862(19) Uani 1 1 d . . . . .
H96A H 1.115098 0.384764 0.474944 0.129 Uiso 1 1 calc GR . . . .
H96B H 1.024961 0.430611 0.494552 0.129 Uiso 1 1 calc GR . . . .
H96C H 1.083000 0.389906 0.546772 0.129 Uiso 1 1 calc GR . . . .
C97 C 1.1200(3) 0.5233(3) 0.3676(2) 0.0535(11) Uani 1 1 d . . . . .
H97 H 1.086389 0.473226 0.380932 0.064 Uiso 1 1 calc R . . . .
C98 C 1.1316(3) 0.5782(3) 0.3040(2) 0.0513(11) Uani 1 1 d . . . . .
C99 C 1.1813(3) 0.6496(3) 0.2856(2) 0.0547(12) Uani 1 1 d . . . . .
C100 C 1.2133(7) 0.7848(5) 0.2104(4) 0.126(3) Uani 1 1 d . . . . .
H10A H 1.209789 0.817982 0.165990 0.189 Uiso 1 1 calc GR . . . .
H10B H 1.276344 0.790857 0.213938 0.189 Uiso 1 1 calc GR . . . .
H10C H 1.168988 0.801810 0.242854 0.189 Uiso 1 1 calc GR . . . .
C101 C 1.2206(3) 0.6669(3) 0.3296(2) 0.0486(10) Uani 1 1 d . . . . .
H101 H 1.255795 0.716280 0.315601 0.058 Uiso 1 1 calc R . . . .
C102 C 1.0810(3) 0.5603(4) 0.2602(3) 0.0654(15) Uani 1 1 d . . . . .
H10D H 1.082527 0.502589 0.267040 0.079 Uiso 1 1 calc R . . . .
H10E H 1.113219 0.590990 0.213529 0.079 Uiso 1 1 calc R . . . .
C103 C 1.1628(3) 0.6199(2) 0.5602(2) 0.0443(9) Uani 1 1 d . . . . .
H103 H 1.204850 0.581145 0.574808 0.053 Uiso 1 1 calc R . . . .
C104 C 1.0998(3) 0.6440(2) 0.6053(2) 0.0453(10) Uani 1 1 d . . . . .
H104 H 1.099562 0.621595 0.650399 0.054 Uiso 1 1 calc R . . . .
C105 C 0.9584(3) 0.6927(2) 0.70242(19) 0.0406(9) Uani 1 1 d . . . . .
H105 H 0.983196 0.642176 0.718496 0.049 Uiso 1 1 calc R . . . .
C106 C 0.5529(4) 0.3184(3) 0.8284(3) 0.0597(13) Uani 1 1 d . . . . .
H106 H 0.611524 0.297690 0.831289 0.072 Uiso 1 1 calc R . . . .
C107 C 0.5490(3) 0.3897(3) 0.7778(2) 0.0515(11) Uani 1 1 d . . . . .
H107 H 0.604566 0.416304 0.745828 0.062 Uiso 1 1 calc R . . . .
C108 C 0.8796(3) 0.4584(3) 0.2081(2) 0.0557(11) Uani 1 1 d . . . . .
H10F H 0.852559 0.502500 0.179440 0.084 Uiso 1 1 calc GR . . . .
H10G H 0.830227 0.425207 0.245895 0.084 Uiso 1 1 calc GR . . . .
H10H H 0.911564 0.425559 0.183355 0.084 Uiso 1 1 calc GR . . . .

loop_
_atom_site_aniso_label
_atom_site_aniso_U_11
_atom_site_aniso_U_22
_atom_site_aniso_U_33
_atom_site_aniso_U_23
_atom_site_aniso_U_13
_atom_site_aniso_U_12
Cl1 0.462(10) 0.273(6) 0.317(8) 0.093(6) -0.023(7) -0.014(7)
Cl2 0.535(14) 0.443(11) 0.422(11) -0.076(9) -0.043(11) 0.065(12)
Cl3 0.90(2) 0.375(12) 0.510(14) -0.122(10) -0.006(15) 0.047(14)
C1 0.599(16) 0.333(13) 0.403(14) -0.084(12) -0.008(14) 0.048(14)
Cl4 0.437(10) 0.297(7) 0.400(9) -0.126(7) -0.111(8) -0.032(7)
Cl5 0.591(13) 0.436(10) 0.275(7) -0.126(7) -0.139(8) -0.072(9)
Cl6 0.479(12) 0.363(9) 0.457(11) -0.059(8) -0.133(9) -0.121(9)
C2 0.484(14) 0.321(12) 0.357(12) -0.159(11) -0.151(12) -0.093(11)
Cl7 0.372(8) 0.424(9) 0.492(10) -0.326(8) -0.103(7) -0.037(7)
Cl8 0.465(12) 0.428(11) 0.646(16) -0.222(11) -0.069(11) -0.160(10)
Cl9 0.322(8) 0.385(9) 0.819(16) -0.301(10) -0.290(9) 0.060(7)
C3 0.373(13) 0.392(13) 0.648(15) -0.287(12) -0.144(12) -0.042(12)
O1 0.0588(18) 0.0545(17) 0.0496(17) -0.0324(14) -0.0239(14) 0.0191(14)
O2 0.0430(16) 0.0545(18) 0.082(2) -0.0459(17) -0.0161(15) 0.0120(14)
O3 0.162(5) 0.131(4) 0.104(4) -0.078(3) -0.056(3) 0.062(4)
O4 0.061(2) 0.100(3) 0.086(3) -0.049(2) -0.028(2) 0.020(2)
O5 0.067(2) 0.067(2) 0.072(2) -0.0197(18) -0.0199(18) 0.0097(18)
O6 0.082(3) 0.054(2) 0.066(2) -0.0223(17) -0.0211(19) 0.0030(18)
O7 0.070(2) 0.069(2) 0.069(2) -0.0324(19) -0.0047(18) 0.0115(18)
O8 0.065(2) 0.062(2) 0.0589(19) -0.0327(16) -0.0260(16) 0.0184(16)
O9 0.110(3) 0.058(2) 0.058(2) -0.0192(17) -0.040(2) -0.001(2)
O10 0.088(3) 0.062(2) 0.0527(19) -0.0219(16) -0.0189(18) -0.0027(18)
O11 0.061(2) 0.0438(17) 0.067(2) -0.0132(15) -0.0279(16) -0.0028(14)
O12 0.095(3) 0.115(4) 0.052(2) -0.021(2) -0.023(2) 0.018(3)
C4 0.055(2) 0.044(2) 0.035(2) -0.0204(17) -0.0197(18) 0.0173(19)
C5 0.046(2) 0.059(3) 0.048(2) -0.032(2) -0.0218(19) 0.021(2)
C6 0.043(2) 0.059(3) 0.055(3) -0.035(2) -0.0182(19) 0.011(2)
C7 0.043(2) 0.044(2) 0.048(2) -0.0254(19) -0.0143(18) 0.0112(18)
C8 0.056(3) 0.064(3) 0.111(4) -0.057(3) -0.024(3) 0.015(2)
C9 0.041(2) 0.039(2) 0.037(2) -0.0139(16) -0.0137(16) 0.0097(17)
C10 0.048(2) 0.041(2) 0.0326(19) -0.0154(16) -0.0167(17) 0.0083(17)
C11 0.042(2) 0.051(2) 0.038(2) -0.0207(18) -0.0134(17) 0.0114(18)
C12 0.042(2) 0.0324(18) 0.0366(19) -0.0159(15) -0.0116(16) 0.0065(16)
C13 0.041(2) 0.044(2) 0.045(2) -0.0214(18) -0.0156(17) 0.0162(17)
C14 0.045(2) 0.043(2) 0.042(2) -0.0179(18) -0.0188(18) 0.0150(18)
C15 0.045(2) 0.0300(18) 0.040(2) -0.0153(16) -0.0136(17) 0.0080(16)
C16 0.039(2) 0.041(2) 0.042(2) -0.0192(17) -0.0125(17) 0.0104(17)
C17 0.041(2) 0.039(2) 0.041(2) -0.0179(17) -0.0166(17) 0.0098(17)
C18 0.044(2) 0.036(2) 0.040(2) -0.0168(16) -0.0137(17) 0.0076(17)
C19 0.046(2) 0.036(2) 0.043(2) -0.0183(17) -0.0165(18) 0.0101(17)
C20 0.046(2) 0.0346(19) 0.037(2) -0.0151(16) -0.0174(17) 0.0055(16)
C21 0.060(3) 0.036(2) 0.042(2) -0.0185(17) -0.024(2) 0.0098(19)
C22 0.062(3) 0.048(2) 0.039(2) -0.0144(19) -0.022(2) 0.008(2)
C23 0.079(3) 0.049(3) 0.041(2) -0.012(2) -0.026(2) 0.001(2)
C24 0.095(4) 0.040(2) 0.056(3) -0.019(2) -0.046(3) 0.012(2)
C25 0.138(5) 0.040(3) 0.072(3) -0.014(2) -0.068(4) 0.011(3)
C26 0.096(4) 0.036(2) 0.054(3) -0.010(2) -0.043(3) 0.008(2)
C27 0.107(5) 0.073(4) 0.063(3) -0.040(3) -0.036(3) 0.031(3)
C28 0.35(2) 0.264(15) 0.169(11) -0.134(11) -0.113(12) 0.237(16)
C29 0.076(4) 0.078(4) 0.071(3) -0.035(3) -0.038(3) 0.029(3)
C30 0.069(3) 0.040(2) 0.045(2) -0.0086(19) -0.023(2) 0.001(2)
C31 0.062(3) 0.052(3) 0.053(3) -0.018(2) -0.018(2) 0.003(2)
C32 0.059(4) 0.168(8) 0.144(7) -0.087(6) -0.032(4) 0.037(4)
C33 0.070(3) 0.050(3) 0.059(3) -0.013(2) -0.032(2) 0.004(2)
C34 0.069(3) 0.050(3) 0.049(3) -0.008(2) -0.027(2) 0.000(2)
C35 0.065(3) 0.053(3) 0.035(2) -0.0101(19) -0.020(2) -0.002(2)
C36 0.066(3) 0.055(3) 0.040(2) -0.010(2) -0.018(2) 0.003(2)
C37 0.067(4) 0.092(5) 0.109(5) -0.024(4) -0.022(4) 0.023(3)
C38 0.067(3) 0.060(3) 0.040(2) -0.011(2) -0.017(2) -0.004(2)
C39 0.074(3) 0.058(3) 0.033(2) -0.012(2) -0.016(2) -0.012(2)
C40 0.072(3) 0.052(3) 0.037(2) -0.0151(19) -0.020(2) 0.003(2)
C41 0.093(4) 0.063(3) 0.089(4) -0.033(3) -0.040(3) 0.019(3)
C42 0.061(3) 0.053(3) 0.042(2) -0.014(2) -0.020(2) 0.001(2)
C43 0.081(3) 0.060(3) 0.039(2) -0.014(2) -0.016(2) -0.018(3)
C44 0.058(3) 0.049(2) 0.039(2) -0.0130(19) -0.0137(19) -0.007(2)
C45 0.065(3) 0.053(3) 0.043(2) -0.022(2) -0.017(2) 0.000(2)
C46 0.058(3) 0.041(2) 0.048(2) -0.0150(19) -0.019(2) 0.003(2)
C47 0.043(2) 0.038(2) 0.038(2) -0.0121(16) -0.0113(17) 0.0024(17)
C48 0.079(3) 0.039(2) 0.041(2) -0.0147(18) -0.012(2) 0.001(2)
C49 0.086(4) 0.041(2) 0.042(2) -0.0087(19) -0.013(2) -0.001(2)
C50 0.044(2) 0.0312(19) 0.040(2) -0.0114(16) -0.0128(17) 0.0049(16)
C51 0.043(2) 0.037(2) 0.041(2) -0.0150(17) -0.0076(17) 0.0048(17)
C52 0.040(2) 0.0325(19) 0.042(2) -0.0127(16) -0.0131(17) 0.0064(16)
C53 0.044(2) 0.0302(19) 0.042(2) -0.0129(16) -0.0121(17) 0.0065(16)
C54 0.044(2) 0.034(2) 0.048(2) -0.0121(17) -0.0050(18) 0.0044(17)
C55 0.045(2) 0.033(2) 0.056(3) -0.0085(19) -0.002(2) 0.0015(18)
C56 0.042(2) 0.0296(19) 0.058(3) -0.0118(18) -0.0126(19) 0.0047(17)
C57 0.048(3) 0.030(2) 0.078(3) -0.008(2) -0.009(2) 0.0059(18)
C58 0.047(2) 0.0249(19) 0.066(3) -0.0087(18) -0.014(2) 0.0070(17)
C59 0.059(3) 0.034(2) 0.057(3) -0.0164(19) -0.007(2) 0.0089(19)
C60 0.077(4) 0.078(4) 0.079(4) -0.047(3) 0.002(3) -0.009(3)
C61 0.054(3) 0.038(2) 0.061(3) -0.022(2) -0.020(2) 0.0073(19)
C62 0.048(2) 0.0281(19) 0.059(3) -0.0173(18) -0.017(2) 0.0094(17)
C63 0.052(2) 0.031(2) 0.055(2) -0.0158(18) -0.018(2) 0.0112(18)
C64 0.090(4) 0.082(4) 0.072(3) -0.042(3) -0.047(3) 0.028(3)
C65 0.053(3) 0.032(2) 0.065(3) -0.0136(19) -0.025(2) 0.0085(18)
C66 0.051(3) 0.040(2) 0.067(3) -0.029(2) -0.023(2) 0.0154(19)
C67 0.041(2) 0.040(2) 0.056(2) -0.0246(19) -0.0200(19) 0.0148(17)
C68 0.060(3) 0.043(2) 0.052(2) -0.022(2) -0.023(2) 0.014(2)
C69 0.252(11) 0.107(6) 0.067(4) -0.024(4) -0.078(6) -0.033(6)
C70 0.058(3) 0.047(2) 0.059(3) -0.028(2) -0.029(2) 0.011(2)
C71 0.039(2) 0.042(2) 0.060(3) -0.028(2) -0.0158(19) 0.0131(17)
C72 0.050(2) 0.047(2) 0.052(3) -0.022(2) -0.014(2) 0.009(2)
C73 0.116(5) 0.091(4) 0.057(3) -0.034(3) -0.027(3) 0.001(4)
C74 0.050(2) 0.050(2) 0.058(3) -0.033(2) -0.021(2) 0.011(2)
C75 0.042(2) 0.047(2) 0.065(3) -0.029(2) -0.017(2) 0.0094(19)
C76 0.038(2) 0.037(2) 0.054(2) -0.0200(18) -0.0125(18) 0.0033(16)
C77 0.049(2) 0.042(2) 0.051(2) -0.0204(19) -0.0221(19) 0.0106(18)
C78 0.049(2) 0.046(2) 0.043(2) -0.0220(18) -0.0185(18) 0.0121(19)
C79 0.040(2) 0.0359(19) 0.041(2) -0.0174(16) -0.0125(16) 0.0071(16)
C80 0.052(2) 0.048(2) 0.045(2) -0.0247(19) -0.0190(19) 0.0148(19)
C81 0.055(3) 0.054(3) 0.049(2) -0.032(2) -0.018(2) 0.013(2)
C82 0.045(2) 0.038(2) 0.039(2) -0.0194(17) -0.0141(17) 0.0092(17)
C83 0.050(2) 0.0342(19) 0.038(2) -0.0138(16) -0.0151(17) 0.0074(17)
C84 0.048(2) 0.037(2) 0.039(2) -0.0183(17) -0.0149(17) 0.0090(17)
C85 0.040(2) 0.040(2) 0.058(3) -0.0134(19) -0.0064(19) 0.0069(18)
C86 0.044(2) 0.034(2) 0.047(2) -0.0053(17) -0.0058(18) 0.0055(17)
C87 0.042(2) 0.0335(19) 0.038(2) -0.0124(16) -0.0125(16) 0.0073(16)
C88 0.044(2) 0.0329(19) 0.040(2) -0.0149(16) -0.0122(17) 0.0045(16)
C89 0.044(2) 0.0305(18) 0.040(2) -0.0144(16) -0.0146(17) 0.0048(16)
C90 0.041(2) 0.0348(19) 0.045(2) -0.0160(17) -0.0171(17) 0.0064(16)
C91 0.042(2) 0.038(2) 0.041(2) -0.0170(17) -0.0161(17) 0.0032(17)
C92 0.042(2) 0.0320(19) 0.049(2) -0.0229(17) -0.0152(17) 0.0026(16)
C93 0.040(2) 0.035(2) 0.052(2) -0.0229(18) -0.0152(18) 0.0027(16)
C94 0.037(2) 0.040(2) 0.047(2) -0.0238(18) -0.0129(17) 0.0120(16)
C95 0.046(2) 0.041(2) 0.057(3) -0.0250(19) -0.024(2) 0.0116(18)
C96 0.098(5) 0.055(3) 0.097(4) -0.011(3) -0.030(4) -0.024(3)
C97 0.054(3) 0.052(3) 0.072(3) -0.036(2) -0.029(2) 0.012(2)
C98 0.041(2) 0.072(3) 0.063(3) -0.046(3) -0.022(2) 0.022(2)
C99 0.049(3) 0.079(3) 0.039(2) -0.026(2) -0.0108(19) 0.023(2)
C100 0.167(8) 0.097(6) 0.076(5) 0.000(4) -0.014(5) 0.040(6)
C101 0.046(2) 0.052(2) 0.049(2) -0.023(2) -0.0077(19) 0.0077(19)
C102 0.051(3) 0.107(4) 0.078(3) -0.069(3) -0.035(2) 0.041(3)
C103 0.055(2) 0.038(2) 0.050(2) -0.0219(18) -0.025(2) 0.0177(18)
C104 0.062(3) 0.038(2) 0.040(2) -0.0147(17) -0.0208(19) 0.0128(19)
C105 0.048(2) 0.0316(19) 0.041(2) -0.0108(16) -0.0144(18) 0.0066(17)
C106 0.082(4) 0.047(3) 0.070(3) -0.027(2) -0.048(3) 0.026(3)
C107 0.059(3) 0.048(2) 0.055(3) -0.021(2) -0.025(2) 0.014(2)
C108 0.066(3) 0.061(3) 0.056(3) -0.035(2) -0.024(2) 0.010(2)

loop_
_atom_type_symbol
_atom_type_description
_atom_type_scat_dispersion_real
_atom_type_scat_dispersion_imag
_atom_type_scat_source
C C 0.0148 0.0070 'International Tables Vol C Tables 4.2.6.8 and 6.1.1.4'
H H 0.0000 0.0000 'International Tables Vol C Tables 4.2.6.8 and 6.1.1.4'
Cl Cl 0.3281 0.5435 'International Tables Vol C Tables 4.2.6.8 and 6.1.1.4'
O O 0.0412 0.0250 'International Tables Vol C Tables 4.2.6.8 and 6.1.1.4'

loop_
_geom_angle_atom_site_label_1
_geom_angle_atom_site_label_2
_geom_angle_atom_site_label_3
_geom_angle
_geom_angle_site_symmetry_1
_geom_angle_site_symmetry_3
_geom_angle_publ_flag
Cl1 C1 Cl2 110.6(14) . . ?
Cl1 C1 Cl3 125.5(18) . . ?
Cl1 C1 H1 108.3 . . ?
Cl2 C1 H1 108.3 . . ?
Cl3 C1 Cl2 94.4(12) . . ?
Cl3 C1 H1 108.3 . . ?
Cl4 C2 H2 115.9 . . ?
Cl5 C2 Cl4 101.7(12) . . ?
Cl5 C2 Cl6 110.5(13) . . ?
Cl5 C2 H2 115.9 . . ?
Cl6 C2 Cl4 94.3(10) . . ?
Cl6 C2 H2 115.9 . . ?
Cl7 C3 Cl8 96.6(11) . . ?
Cl7 C3 Cl9 111.7(13) . . ?
Cl7 C3 H3 112.9 . . ?
Cl8 C3 H3 112.9 . . ?
Cl9 C3 Cl8 108.6(14) . . ?
Cl9 C3 H3 112.9 . . ?
C4 O1 C108 117.1(3) . . ?
C7 O2 C8 117.7(3) . . ?
C27 O3 C28 118.3(6) . . ?
C31 O4 C32 117.7(5) . . ?
C36 O5 C37 114.9(4) . . ?
C40 O6 C41 117.5(4) . . ?
C59 O7 C60 117.1(4) . . ?
C63 O8 C64 118.1(4) . . ?
C68 O9 C69 117.3(4) . . ?
C72 O10 C73 117.7(4) . . ?
C95 O11 C96 118.5(4) . . ?
C99 O12 C100 116.3(5) . . ?
O1 C4 C5 115.9(4) . . ?
C10 C4 O1 123.6(4) . . ?
C10 C4 C5 120.5(4) . . ?
C4 C5 C102 120.5(4) . . ?
C6 C5 C4 118.2(4) . . ?
C6 C5 C102 121.3(4) . . ?
C5 C6 H6 119.3 . . ?
C5 C6 C7 121.4(4) . . ?
C7 C6 H6 119.3 . . ?
O2 C7 C6 123.1(4) . . ?
C9 C7 O2 116.4(3) . . ?
C9 C7 C6 120.6(4) . . ?
O2 C8 H8A 109.5 . . ?
O2 C8 H8B 109.5 . . ?
O2 C8 H8C 109.5 . . ?
H8A C8 H8B 109.5 . . ?
H8A C8 H8C 109.5 . . ?
H8B C8 H8C 109.5 . . ?
C7 C9 C10 117.7(4) . . ?
C7 C9 C11 121.5(4) . . ?
C10 C9 C11 120.7(4) . . ?
C4 C10 C9 121.4(4) . . ?
C4 C10 H10 119.3 . . ?
C9 C10 H10 119.3 . . ?
C9 C11 H11A 108.1 . . ?
C9 C11 H11B 108.1 . . ?
C9 C11 C12 116.8(3) . . ?
H11A C11 H11B 107.3 . . ?
C12 C11 H11A 108.1 . . ?
C12 C11 H11B 108.1 . . ?
C13 C12 C11 124.5(3) . . ?
C17 C12 C11 117.7(3) . . ?
C17 C12 C13 117.8(4) . . ?
C12 C13 H13 119.3 . . ?
C12 C13 C14 121.4(4) . . ?
C14 C13 H13 119.3 . . ?
C13 C14 H14 119.7 . . ?
C13 C14 C15 120.6(4) . . ?
C15 C14 H14 119.7 . . ?
C14 C15 C16 118.1(4) . . ?
C14 C15 C18 121.8(3) . . ?
C16 C15 C18 120.0(3) . . ?
C15 C16 H16 119.8 . . ?
C17 C16 C15 120.3(4) . . ?
C17 C16 H16 119.8 . . ?
C12 C17 C16 121.7(4) . . ?
C12 C17 H17 119.2 . . ?
C16 C17 H17 119.2 . . ?
C19 C18 C15 122.3(3) . . ?
C83 C18 C15 119.8(3) . . ?
C83 C18 C19 117.9(4) . . ?
C18 C19 H19 119.3 . . ?
C20 C19 C18 121.3(4) . . ?
C20 C19 H19 119.3 . . ?
C19 C20 C21 120.0(3) . . ?
C84 C20 C19 119.0(3) . . ?
C84 C20 C21 120.9(4) . . ?
C22 C21 C20 120.8(4) . . ?
C22 C21 C107 118.0(4) . . ?
C107 C21 C20 121.1(4) . . ?
C21 C22 H22 119.5 . . ?
C21 C22 C23 121.1(4) . . ?
C23 C22 H22 119.5 . . ?
C22 C23 H23 119.5 . . ?
C24 C23 C22 120.9(5) . . ?
C24 C23 H23 119.5 . . ?
C23 C24 C25 120.5(5) . . ?
C106 C24 C23 118.2(4) . . ?
C106 C24 C25 121.3(5) . . ?
C24 C25 H25A 109.1 . . ?
C24 C25 H25B 109.1 . . ?
H25A C25 H25B 107.8 . . ?
C26 C25 C24 112.5(4) . . ?
C26 C25 H25A 109.1 . . ?
C26 C25 H25B 109.1 . . ?
C27 C26 C25 121.1(5) . . ?
C33 C26 C25 119.9(5) . . ?
C33 C26 C27 118.9(4) . . ?
O3 C27 C29 122.5(6) . . ?
C26 C27 O3 117.5(5) . . ?
C26 C27 C29 119.9(5) . . ?
O3 C28 H28A 109.5 . . ?
O3 C28 H28B 109.5 . . ?
O3 C28 H28C 109.5 . . ?
H28A C28 H28B 109.5 . . ?
H28A C28 H28C 109.5 . . ?
H28B C28 H28C 109.5 . . ?
C27 C29 H29 119.1 . . ?
C30 C29 C27 121.9(5) . . ?
C30 C29 H29 119.1 . . ?
C29 C30 C31 117.7(4) . . ?
C29 C30 C34 120.7(5) . . ?
C31 C30 C34 121.6(4) . . ?
O4 C31 C30 116.7(4) . . ?
O4 C31 C33 123.1(5) . . ?
C33 C31 C30 120.2(5) . . ?
O4 C32 H32A 109.5 . . ?
O4 C32 H32B 109.5 . . ?
O4 C32 H32C 109.5 . . ?
H32A C32 H32B 109.5 . . ?
H32A C32 H32C 109.5 . . ?
H32B C32 H32C 109.5 . . ?
C26 C33 C31 121.3(5) . . ?
C26 C33 H33 119.4 . . ?
C31 C33 H33 119.4 . . ?
C30 C34 H34A 108.9 . . ?
C30 C34 H34B 108.9 . . ?
C30 C34 C35 113.4(4) . . ?
H34A C34 H34B 107.7 . . ?
C35 C34 H34A 108.9 . . ?
C35 C34 H34B 108.9 . . ?
C36 C35 C34 121.9(4) . . ?
C42 C35 C34 120.0(4) . . ?
C42 C35 C36 118.0(4) . . ?
C35 C36 O5 116.0(4) . . ?
C35 C36 C38 120.9(5) . . ?
C38 C36 O5 123.1(5) . . ?
O5 C37 H37A 109.5 . . ?
O5 C37 H37B 109.5 . . ?
O5 C37 H37C 109.5 . . ?
H37A C37 H37B 109.5 . . ?
H37A C37 H37C 109.5 . . ?
H37B C37 H37C 109.5 . . ?
C36 C38 H38 119.6 . . ?
C36 C38 C39 120.7(5) . . ?
C39 C38 H38 119.6 . . ?
C38 C39 C43 120.3(5) . . ?
C40 C39 C38 117.9(4) . . ?
C40 C39 C43 121.7(5) . . ?
O6 C40 C39 115.3(4) . . ?
O6 C40 C42 123.2(5) . . ?
C39 C40 C42 121.5(5) . . ?
O6 C41 H41A 109.5 . . ?
O6 C41 H41B 109.5 . . ?
O6 C41 H41C 109.5 . . ?
H41A C41 H41B 109.5 . . ?
H41A C41 H41C 109.5 . . ?
H41B C41 H41C 109.5 . . ?
C35 C42 C40 120.8(5) . . ?
C35 C42 H42 119.6 . . ?
C40 C42 H42 119.6 . . ?
C39 C43 H43A 108.9 . . ?
C39 C43 H43B 108.9 . . ?
C39 C43 C44 113.2(4) . . ?
H43A C43 H43B 107.8 . . ?
C44 C43 H43A 108.9 . . ?
C44 C43 H43B 108.9 . . ?
C45 C44 C43 120.9(4) . . ?
C49 C44 C43 121.2(4) . . ?
C49 C44 C45 117.9(4) . . ?
C44 C45 H45 119.5 . . ?
C46 C45 C44 121.0(4) . . ?
C46 C45 H45 119.5 . . ?
C45 C46 H46 119.5 . . ?
C45 C46 C47 121.1(4) . . ?
C47 C46 H46 119.5 . . ?
C46 C47 C50 121.3(4) . . ?
C48 C47 C46 117.5(4) . . ?
C48 C47 C50 121.3(4) . . ?
C47 C48 H48 119.5 . . ?
C49 C48 C47 121.0(4) . . ?
C49 C48 H48 119.5 . . ?
C44 C49 C48 121.5(4) . . ?
C44 C49 H49 119.3 . . ?
C48 C49 H49 119.3 . . ?
C51 C50 C47 120.7(4) . . ?
C51 C50 C105 118.6(4) . . ?
C105 C50 C47 120.7(3) . . ?
C50 C51 H51 119.4 . . ?
C52 C51 C50 121.1(4) . . ?
C52 C51 H51 119.4 . . ?
C51 C52 C53 120.2(3) . . ?
C87 C52 C51 119.2(3) . . ?
C87 C52 C53 120.7(3) . . ?
C54 C53 C52 121.1(4) . . ?
C86 C53 C52 121.2(3) . . ?
C86 C53 C54 117.8(3) . . ?
C53 C54 H54 119.4 . . ?
C53 C54 C55 121.2(4) . . ?
C55 C54 H54 119.4 . . ?
C54 C55 H55 119.8 . . ?
C56 C55 C54 120.4(4) . . ?
C56 C55 H55 119.8 . . ?
C55 C56 C57 119.1(4) . . ?
C85 C56 C55 118.5(4) . . ?
C85 C56 C57 122.3(4) . . ?
C56 C57 H57A 108.4 . . ?
C56 C57 H57B 108.4 . . ?
H57A C57 H57B 107.5 . . ?
C58 C57 C56 115.4(4) . . ?
C58 C57 H57A 108.4 . . ?
C58 C57 H57B 108.4 . . ?
C59 C58 C57 120.5(4) . . ?
C65 C58 C57 121.2(4) . . ?
C65 C58 C59 118.2(4) . . ?
O7 C59 C58 115.7(4) . . ?
O7 C59 C61 124.4(5) . . ?
C61 C59 C58 119.8(4) . . ?
O7 C60 H60A 109.5 . . ?
O7 C60 H60B 109.5 . . ?
O7 C60 H60C 109.5 . . ?
H60A C60 H60B 109.5 . . ?
H60A C60 H60C 109.5 . . ?
H60B C60 H60C 109.5 . . ?
C59 C61 H61 119.3 . . ?
C62 C61 C59 121.4(4) . . ?
C62 C61 H61 119.3 . . ?
C61 C62 C63 118.7(4) . . ?
C61 C62 C66 120.2(4) . . ?
C63 C62 C66 121.1(4) . . ?
O8 C63 C62 117.0(4) . . ?
O8 C63 C65 123.4(4) . . ?
C65 C63 C62 119.6(4) . . ?
O8 C64 H64A 109.5 . . ?
O8 C64 H64B 109.5 . . ?
O8 C64 H64C 109.5 . . ?
H64A C64 H64B 109.5 . . ?
H64A C64 H64C 109.5 . . ?
H64B C64 H64C 109.5 . . ?
C58 C65 C63 122.1(4) . . ?
C58 C65 H65 118.9 . . ?
C63 C65 H65 118.9 . . ?
C62 C66 H66A 109.1 . . ?
C62 C66 H66B 109.1 . . ?
H66A C66 H66B 107.8 . . ?
C67 C66 C62 112.5(3) . . ?
C67 C66 H66A 109.1 . . ?
C67 C66 H66B 109.1 . . ?
C68 C67 C66 121.8(4) . . ?
C74 C67 C66 120.2(4) . . ?
C74 C67 C68 118.0(4) . . ?
O9 C68 C67 115.4(4) . . ?
O9 C68 C70 123.9(4) . . ?
C70 C68 C67 120.6(4) . . ?
O9 C69 H69A 109.5 . . ?
O9 C69 H69B 109.5 . . ?
O9 C69 H69C 109.5 . . ?
H69A C69 H69B 109.5 . . ?
H69A C69 H69C 109.5 . . ?
H69B C69 H69C 109.5 . . ?
C68 C70 H70 119.3 . . ?
C71 C70 C68 121.4(4) . . ?
C71 C70 H70 119.3 . . ?
C70 C71 C72 118.6(4) . . ?
C70 C71 C75 119.7(4) . . ?
C72 C71 C75 121.7(4) . . ?
O10 C72 C71 116.1(4) . . ?
O10 C72 C74 124.2(4) . . ?
C74 C72 C71 119.6(4) . . ?
O10 C73 H73A 109.5 . . ?
O10 C73 H73B 109.5 . . ?
O10 C73 H73C 109.5 . . ?
H73A C73 H73B 109.5 . . ?
H73A C73 H73C 109.5 . . ?
H73B C73 H73C 109.5 . . ?
C67 C74 C72 121.8(4) . . ?
C67 C74 H74 119.1 . . ?
C72 C74 H74 119.1 . . ?
C71 C75 H75A 109.3 . . ?
C71 C75 H75B 109.3 . . ?
H75A C75 H75B 108.0 . . ?
C76 C75 C71 111.5(3) . . ?
C76 C75 H75A 109.3 . . ?
C76 C75 H75B 109.3 . . ?
C77 C76 C75 120.3(4) . . ?
C77 C76 C81 117.9(4) . . ?
C81 C76 C75 121.7(4) . . ?
C76 C77 H77 119.5 . . ?
C76 C77 C78 120.9(4) . . ?
C78 C77 H77 119.5 . . ?
C77 C78 H78 119.4 . . ?
C77 C78 C79 121.2(4) . . ?
C79 C78 H78 119.4 . . ?
C78 C79 C80 117.7(4) . . ?
C78 C79 C82 120.3(3) . . ?
C80 C79 C82 122.0(3) . . ?
C79 C80 H80 119.8 . . ?
C81 C80 C79 120.3(4) . . ?
C81 C80 H80 119.8 . . ?
C76 C81 H81 119.1 . . ?
C80 C81 C76 121.9(4) . . ?
C80 C81 H81 119.1 . . ?
C83 C82 C79 119.8(3) . . ?
C83 C82 C84 118.2(4) . . ?
C84 C82 C79 121.9(3) . . ?
C18 C83 H83 118.8 . . ?
C82 C83 C18 122.4(4) . . ?
C82 C83 H83 118.8 . . ?
C20 C84 C82 121.2(4) . . ?
C20 C84 H84 119.4 . . ?
C82 C84 H84 119.4 . . ?
C56 C85 H85 119.4 . . ?
C56 C85 C86 121.2(4) . . ?
C86 C85 H85 119.4 . . ?
C53 C86 H86 119.6 . . ?
C85 C86 C53 120.9(4) . . ?
C85 C86 H86 119.6 . . ?
C52 C87 H87 119.1 . . ?
C52 C87 C88 121.8(4) . . ?
C88 C87 H87 119.1 . . ?
C87 C88 C89 121.0(3) . . ?
C87 C88 C105 117.7(4) . . ?
C105 C88 C89 121.3(3) . . ?
C90 C89 C88 121.7(3) . . ?
C104 C89 C88 121.5(3) . . ?
C104 C89 C90 116.8(4) . . ?
C89 C90 H90 119.4 . . ?
C91 C90 C89 121.2(4) . . ?
C91 C90 H90 119.4 . . ?
C90 C91 H91 119.3 . . ?
C90 C91 C92 121.4(4) . . ?
C92 C91 H91 119.3 . . ?
C91 C92 C93 121.7(4) . . ?
C103 C92 C91 117.4(4) . . ?
C103 C92 C93 120.8(4) . . ?
C92 C93 H93A 108.9 . . ?
C92 C93 H93B 108.9 . . ?
H93A C93 H93B 107.7 . . ?
C94 C93 C92 113.3(3) . . ?
C94 C93 H93A 108.9 . . ?
C94 C93 H93B 108.9 . . ?
C95 C94 C93 119.4(4) . . ?
C101 C94 C93 122.3(4) . . ?
C101 C94 C95 118.2(4) . . ?
O11 C95 C94 115.4(3) . . ?
O11 C95 C97 123.8(4) . . ?
C97 C95 C94 120.8(4) . . ?
O11 C96 H96A 109.5 . . ?
O11 C96 H96B 109.5 . . ?
O11 C96 H96C 109.5 . . ?
H96A C96 H96B 109.5 . . ?
H96A C96 H96C 109.5 . . ?
H96B C96 H96C 109.5 . . ?
C95 C97 H97 119.6 . . ?
C95 C97 C98 120.9(4) . . ?
C98 C97 H97 119.6 . . ?
C97 C98 C102 118.6(5) . . ?
C99 C98 C97 118.6(4) . . ?
C99 C98 C102 122.4(5) . . ?
O12 C99 C101 122.1(5) . . ?
C98 C99 O12 117.0(4) . . ?
C98 C99 C101 120.9(4) . . ?
O12 C100 H10A 109.5 . . ?
O12 C100 H10B 109.5 . . ?
O12 C100 H10C 109.5 . . ?
H10A C100 H10B 109.5 . . ?
H10A C100 H10C 109.5 . . ?
H10B C100 H10C 109.5 . . ?
C94 C101 C99 120.6(4) . . ?
C94 C101 H101 119.7 . . ?
C99 C101 H101 119.7 . . ?
C5 C102 H10D 109.3 . . ?
C5 C102 H10E 109.3 . . ?
C98 C102 C5 111.6(3) . . ?
C98 C102 H10D 109.3 . . ?
C98 C102 H10E 109.3 . . ?
H10D C102 H10E 108.0 . . ?
C92 C103 H103 119.4 . . ?
C104 C103 C92 121.3(4) . . ?
C104 C103 H103 119.4 . . ?
C89 C104 H104 119.1 . . ?
C103 C104 C89 121.8(4) . . ?
C103 C104 H104 119.1 . . ?
C50 C105 C88 121.6(3) . . ?
C50 C105 H105 119.2 . . ?
C88 C105 H105 119.2 . . ?
C24 C106 H106 119.4 . . ?
C24 C106 C107 121.2(5) . . ?
C107 C106 H106 119.4 . . ?
C21 C107 H107 119.7 . . ?
C106 C107 C21 120.5(5) . . ?
C106 C107 H107 119.7 . . ?
O1 C108 H10F 109.5 . . ?
O1 C108 H10G 109.5 . . ?
O1 C108 H10H 109.5 . . ?
H10F C108 H10G 109.5 . . ?
H10F C108 H10H 109.5 . . ?
H10G C108 H10H 109.5 . . ?

loop_
_geom_bond_atom_site_label_1
_geom_bond_atom_site_label_2
_geom_bond_distance
_geom_bond_site_symmetry_2
_geom_bond_publ_flag
Cl1 C1 1.812(17) . ?
Cl2 C1 1.866(18) . ?
Cl3 C1 1.836(17) . ?
C1 H1 1.0000 . ?
Cl4 C2 1.866(17) . ?
Cl5 C2 1.688(15) . ?
Cl6 C2 1.756(16) . ?
C2 H2 1.0000 . ?
Cl7 C3 1.772(17) . ?
Cl8 C3 1.834(18) . ?
Cl9 C3 1.820(17) . ?
C3 H3 1.0000 . ?
O1 C4 1.382(4) . ?
O1 C108 1.427(5) . ?
O2 C7 1.383(5) . ?
O2 C8 1.424(6) . ?
O3 C27 1.372(7) . ?
O3 C28 1.440(11) . ?
O4 C31 1.384(6) . ?
O4 C32 1.428(7) . ?
O5 C36 1.394(6) . ?
O5 C37 1.445(7) . ?
O6 C40 1.366(6) . ?
O6 C41 1.427(7) . ?
O7 C59 1.369(5) . ?
O7 C60 1.419(7) . ?
O8 C63 1.370(5) . ?
O8 C64 1.418(6) . ?
O9 C68 1.381(5) . ?
O9 C69 1.405(7) . ?
O10 C72 1.372(5) . ?
O10 C73 1.408(6) . ?
O11 C95 1.377(5) . ?
O11 C96 1.416(6) . ?
O12 C99 1.372(6) . ?
O12 C100 1.434(9) . ?
C4 C5 1.382(6) . ?
C4 C10 1.374(6) . ?
C5 C6 1.379(6) . ?
C5 C102 1.532(6) . ?
C6 H6 0.9500 . ?
C6 C7 1.384(6) . ?
C7 C9 1.378(6) . ?
C8 H8A 0.9800 . ?
C8 H8B 0.9800 . ?
C8 H8C 0.9800 . ?
C9 C10 1.397(5) . ?
C9 C11 1.510(5) . ?
C10 H10 0.9500 . ?
C11 H11A 0.9900 . ?
C11 H11B 0.9900 . ?
C11 C12 1.519(5) . ?
C12 C13 1.382(5) . ?
C12 C17 1.381(5) . ?
C13 H13 0.9500 . ?
C13 C14 1.387(6) . ?
C14 H14 0.9500 . ?
C14 C15 1.391(5) . ?
C15 C16 1.393(5) . ?
C15 C18 1.474(5) . ?
C16 H16 0.9500 . ?
C16 C17 1.385(5) . ?
C17 H17 0.9500 . ?
C18 C19 1.403(5) . ?
C18 C83 1.395(5) . ?
C19 H19 0.9500 . ?
C19 C20 1.397(5) . ?
C20 C21 1.492(5) . ?
C20 C84 1.395(5) . ?
C21 C22 1.380(6) . ?
C21 C107 1.393(6) . ?
C22 H22 0.9500 . ?
C22 C23 1.388(6) . ?
C23 H23 0.9500 . ?
C23 C24 1.384(7) . ?
C24 C25 1.524(6) . ?
C24 C106 1.379(7) . ?
C25 H25A 0.9900 . ?
C25 H25B 0.9900 . ?
C25 C26 1.521(6) . ?
C26 C27 1.371(8) . ?
C26 C33 1.368(7) . ?
C27 C29 1.399(7) . ?
C28 H28A 0.9800 . ?
C28 H28B 0.9800 . ?
C28 H28C 0.9800 . ?
C29 H29 0.9500 . ?
C29 C30 1.366(7) . ?
C30 C31 1.397(7) . ?
C30 C34 1.506(6) . ?
C31 C33 1.390(6) . ?
C32 H32A 0.9800 . ?
C32 H32B 0.9800 . ?
C32 H32C 0.9800 . ?
C33 H33 0.9500 . ?
C34 H34A 0.9900 . ?
C34 H34B 0.9900 . ?
C34 C35 1.520(6) . ?
C35 C36 1.384(7) . ?
C35 C42 1.384(6) . ?
C36 C38 1.392(7) . ?
C37 H37A 0.9800 . ?
C37 H37B 0.9800 . ?
C37 H37C 0.9800 . ?
C38 H38 0.9500 . ?
C38 C39 1.393(7) . ?
C39 C40 1.374(7) . ?
C39 C43 1.500(6) . ?
C40 C42 1.388(6) . ?
C41 H41A 0.9800 . ?
C41 H41B 0.9800 . ?
C41 H41C 0.9800 . ?
C42 H42 0.9500 . ?
C43 H43A 0.9900 . ?
C43 H43B 0.9900 . ?
C43 C44 1.522(6) . ?
C44 C45 1.391(6) . ?
C44 C49 1.376(6) . ?
C45 H45 0.9500 . ?
C45 C46 1.385(6) . ?
C46 H46 0.9500 . ?
C46 C47 1.395(6) . ?
C47 C48 1.392(6) . ?
C47 C50 1.488(5) . ?
C48 H48 0.9500 . ?
C48 C49 1.388(6) . ?
C49 H49 0.9500 . ?
C50 C51 1.393(5) . ?
C50 C105 1.399(5) . ?
C51 H51 0.9500 . ?
C51 C52 1.390(5) . ?
C52 C53 1.485(5) . ?
C52 C87 1.388(5) . ?
C53 C54 1.392(5) . ?
C53 C86 1.391(6) . ?
C54 H54 0.9500 . ?
C54 C55 1.392(6) . ?
C55 H55 0.9500 . ?
C55 C56 1.385(6) . ?
C56 C57 1.509(5) . ?
C56 C85 1.382(6) . ?
C57 H57A 0.9900 . ?
C57 H57B 0.9900 . ?
C57 C58 1.509(6) . ?
C58 C59 1.396(7) . ?
C58 C65 1.378(6) . ?
C59 C61 1.394(6) . ?
C60 H60A 0.9800 . ?
C60 H60B 0.9800 . ?
C60 H60C 0.9800 . ?
C61 H61 0.9500 . ?
C61 C62 1.380(6) . ?
C62 C63 1.395(6) . ?
C62 C66 1.522(6) . ?
C63 C65 1.385(6) . ?
C64 H64A 0.9800 . ?
C64 H64B 0.9800 . ?
C64 H64C 0.9800 . ?
C65 H65 0.9500 . ?
C66 H66A 0.9900 . ?
C66 H66B 0.9900 . ?
C66 C67 1.510(6) . ?
C67 C68 1.391(6) . ?
C67 C74 1.383(6) . ?
C68 C70 1.383(6) . ?
C69 H69A 0.9800 . ?
C69 H69B 0.9800 . ?
C69 H69C 0.9800 . ?
C70 H70 0.9500 . ?
C70 C71 1.378(6) . ?
C71 C72 1.397(6) . ?
C71 C75 1.521(6) . ?
C72 C74 1.391(6) . ?
C73 H73A 0.9800 . ?
C73 H73B 0.9800 . ?
C73 H73C 0.9800 . ?
C74 H74 0.9500 . ?
C75 H75A 0.9900 . ?
C75 H75B 0.9900 . ?
C75 C76 1.518(6) . ?
C76 C77 1.376(6) . ?
C76 C81 1.384(6) . ?
C77 H77 0.9500 . ?
C77 C78 1.387(6) . ?
C78 H78 0.9500 . ?
C78 C79 1.389(5) . ?
C79 C80 1.392(5) . ?
C79 C82 1.484(5) . ?
C80 H80 0.9500 . ?
C80 C81 1.381(6) . ?
C81 H81 0.9500 . ?
C82 C83 1.392(5) . ?
C82 C84 1.400(5) . ?
C83 H83 0.9500 . ?
C84 H84 0.9500 . ?
C85 H85 0.9500 . ?
C85 C86 1.382(6) . ?
C86 H86 0.9500 . ?
C87 H87 0.9500 . ?
C87 C88 1.397(5) . ?
C88 C89 1.487(5) . ?
C88 C105 1.402(5) . ?
C89 C90 1.402(5) . ?
C89 C104 1.393(5) . ?
C90 H90 0.9500 . ?
C90 C91 1.375(5) . ?
C91 H91 0.9500 . ?
C91 C92 1.397(5) . ?
C92 C93 1.523(5) . ?
C92 C103 1.384(6) . ?
C93 H93A 0.9900 . ?
C93 H93B 0.9900 . ?
C93 C94 1.501(5) . ?
C94 C95 1.394(6) . ?
C94 C101 1.386(6) . ?
C95 C97 1.385(6) . ?
C96 H96A 0.9800 . ?
C96 H96B 0.9800 . ?
C96 H96C 0.9800 . ?
C97 H97 0.9500 . ?
C97 C98 1.389(7) . ?
C98 C99 1.371(7) . ?
C98 C102 1.513(6) . ?
C99 C101 1.401(6) . ?
C100 H10A 0.9800 . ?
C100 H10B 0.9800 . ?
C100 H10C 0.9800 . ?
C101 H101 0.9500 . ?
C102 H10D 0.9900 . ?
C102 H10E 0.9900 . ?
C103 H103 0.9500 . ?
C103 C104 1.376(6) . ?
C104 H104 0.9500 . ?
C105 H105 0.9500 . ?
C106 H106 0.9500 . ?
C106 C107 1.389(6) . ?
C107 H107 0.9500 . ?
C108 H10F 0.9800 . ?
C108 H10G 0.9800 . ?
C108 H10H 0.9800 . ?

loop_
_smtbx_masks_void_nr
_smtbx_masks_void_average_x
_smtbx_masks_void_average_y
_smtbx_masks_void_average_z
_smtbx_masks_void_volume
_smtbx_masks_void_count_electrons
_smtbx_masks_void_content
1 0.000 0.000 0.000 911.1 134.4 ?
2 0.477 0.913 0.671 52.5 10.2 ?
3 0.523 0.087 0.329 52.5 10.2 ?
